data_7228539
loop_
_publ_author_name
'Drozd, Ksenia V.'
'Manin, Alex N.'
'Churakov, Andrei'
'Perlovich, German L.'

_publ_section_title
;
 A Novel Drug-Drug Cocrystal of Carbamazepine with para-Aminosalicylic
 Acid: Screening, Crystal Structure and Comparative Study of Carbamazepine
 Cocrystals Formation Thermodynamics
;
_journal_name_full CrystEngComm
_journal_paper_doi 10.1039/C7CE00831G
_journal_year 2017
_chemical_formula_moiety '2(C15 H12 N2 O), C7 H7 N O3, C H4 O'
_chemical_formula_sum 'C38 H35 N5 O6'
_chemical_formula_weight 657.71
_chemical_name_systematic
; 
 ? 
;
_space_group_IT_number 14
_symmetry_cell_setting monoclinic
_symmetry_space_group_name_Hall '-P 2ybc'
_symmetry_space_group_name_H-M 'P 1 21/c 1'
_atom_sites_solution_hydrogens difmap
_atom_sites_solution_primary direct
_atom_sites_solution_secondary difmap
_audit_creation_method SHELXL-97
_audit_update_record
;
2017-04-15 deposited with the CCDC.
2017-06-23 downloaded from the CCDC.
;
_cell_angle_alpha 90.00
_cell_angle_beta 96.811(3)
_cell_angle_gamma 90.00
_cell_formula_units_Z 4
_cell_length_a 12.6443(18)
_cell_length_b 7.5232(11)
_cell_length_c 34.674(5)
_cell_measurement_reflns_used 4863
_cell_measurement_temperature 183(2)
_cell_measurement_theta_max 26.714
_cell_measurement_theta_min 2.118
_cell_volume 3275.1(8)
_computing_cell_refinement 'SAINT (Bruker, 2008)'
_computing_data_collection '<i>APEX2</i> (Bruker, 2008)'
_computing_data_reduction 'SAINT (Bruker, 2008)'
_computing_molecular_graphics 'SHELXTL (Sheldrick, 2008)'
_computing_publication_material 'SHELXTL (Sheldrick, 2008)'
_computing_structure_refinement 'SHELXTL (Sheldrick, 2008)'
_computing_structure_solution 'SHELXTL (Sheldrick, 2008)'
_diffrn_ambient_temperature 183(2)
_diffrn_measured_fraction_theta_full 0.993
_diffrn_measured_fraction_theta_max 0.993
_diffrn_measurement_device_type 'Bruker SMART APEX II'
_diffrn_measurement_method \w
_diffrn_radiation_monochromator graphite
_diffrn_radiation_source 'fine-focus sealed tube'
_diffrn_radiation_type MoK\a
_diffrn_radiation_wavelength 0.71073
_diffrn_reflns_av_R_equivalents 0.0379
_diffrn_reflns_av_sigmaI/netI 0.0341
_diffrn_reflns_limit_h_max 15
_diffrn_reflns_limit_h_min -15
_diffrn_reflns_limit_k_max 9
_diffrn_reflns_limit_k_min -9
_diffrn_reflns_limit_l_max 42
_diffrn_reflns_limit_l_min -42
_diffrn_reflns_number 24975
_diffrn_reflns_theta_full 26.00
_diffrn_reflns_theta_max 26.00
_diffrn_reflns_theta_min 2.37
_diffrn_standards_decay_% 0
_diffrn_standards_interval_time 0
_diffrn_standards_number 0
_exptl_absorpt_coefficient_mu 0.092
_exptl_absorpt_correction_T_max 0.9819
_exptl_absorpt_correction_T_min 0.9642
_exptl_absorpt_correction_type multi-scan
_exptl_absorpt_process_details 'SADABS (Bruker, 2008)'
_exptl_crystal_colour colourless
_exptl_crystal_density_diffrn 1.334
_exptl_crystal_density_method 'not measured'
_exptl_crystal_description block
_exptl_crystal_F_000 1384
_exptl_crystal_size_max 0.40
_exptl_crystal_size_mid 0.25
_exptl_crystal_size_min 0.20
_refine_diff_density_max 0.191
_refine_diff_density_min -0.187
_refine_diff_density_rms 0.034
_refine_ls_extinction_coef 0.0013(3)
_refine_ls_extinction_expression Fc^*^=kFc[1+0.001xFc^2^\l^3^/sin(2\q)]^-1/4^
_refine_ls_extinction_method SHELXL
_refine_ls_goodness_of_fit_ref 1.012
_refine_ls_hydrogen_treatment refall
_refine_ls_matrix_type full
_refine_ls_number_parameters 583
_refine_ls_number_reflns 6390
_refine_ls_number_restraints 0
_refine_ls_restrained_S_all 1.012
_refine_ls_R_factor_all 0.0520
_refine_ls_R_factor_gt 0.0377
_refine_ls_shift/su_max 0.000
_refine_ls_shift/su_mean 0.000
_refine_ls_structure_factor_coef Fsqd
_refine_ls_weighting_details 'calc w=1/[\s^2^(Fo^2^)+(0.0376P)^2^+0.8058P] where P=(Fo^2^+2Fc^2^)/3'
_refine_ls_weighting_scheme calc
_refine_ls_wR_factor_gt 0.0839
_refine_ls_wR_factor_ref 0.0915
_reflns_number_gt 5050
_reflns_number_total 6390
_reflns_threshold_expression I>2\s(I)
_cod_data_source_file c7ce00831g2.cif
_cod_data_source_block a
_cod_original_sg_symbol_H-M 'P 21/c'
_cod_database_code 7228539

loop_
_symmetry_equiv_pos_as_xyz
'x, y, z'
'-x, y+1/2, -z+1/2'
'-x, -y, -z'
'x, -y-1/2, z-1/2'

loop_
_atom_site_label
_atom_site_type_symbol
_atom_site_fract_x
_atom_site_fract_y
_atom_site_fract_z
_atom_site_U_iso_or_equiv
_atom_site_adp_type
_atom_site_occupancy
_atom_site_symmetry_multiplicity
_atom_site_calc_flag
O11 O 0.72283(8) 0.24545(13) 0.10590(3) 0.0299(2) Uani 1 1 d
N11 N 0.87546(11) 0.09775(18) 0.09990(4) 0.0343(3) Uani 1 1 d
N12 N 0.82945(9) 0.34661(15) 0.06241(3) 0.0262(3) Uani 1 1 d
C10 C 0.80559(11) 0.22919(18) 0.09021(4) 0.0247(3) Uani 1 1 d
C11 C 0.75706(11) 0.48963(18) 0.05122(4) 0.0240(3) Uani 1 1 d
C12 C 0.68922(11) 0.47745(19) 0.01644(4) 0.0280(3) Uani 1 1 d
C13 C 0.62026(13) 0.6205(2) 0.00660(5) 0.0348(4) Uani 1 1 d
C14 C 0.61907(13) 0.7668(2) 0.03017(5) 0.0376(4) Uani 1 1 d
C15 C 0.68596(13) 0.7753(2) 0.06473(5) 0.0344(4) Uani 1 1 d
C16 C 0.75534(12) 0.6372(2) 0.07503(4) 0.0283(3) Uani 1 1 d
C17 C 0.68787(14) 0.3228(2) -0.00913(5) 0.0362(4) Uani 1 1 d
C21 C 0.91094(12) 0.31163(19) 0.03781(4) 0.0280(3) Uani 1 1 d
C22 C 0.88105(13) 0.24110(19) 0.00085(5) 0.0322(4) Uani 1 1 d
C23 C 0.96259(15) 0.1970(2) -0.02146(5) 0.0399(4) Uani 1 1 d
C24 C 1.06791(15) 0.2262(2) -0.00793(6) 0.0429(4) Uani 1 1 d
C25 C 1.09545(14) 0.3013(2) 0.02798(6) 0.0422(4) Uani 1 1 d
C26 C 1.01649(12) 0.3453(2) 0.05099(5) 0.0352(4) Uani 1 1 d
C27 C 0.77008(14) 0.2190(2) -0.01529(5) 0.0384(4) Uani 1 1 d
H11 H 0.9370(15) 0.089(2) 0.0905(5) 0.045(5) Uiso 1 1 d
H12 H 0.8609(13) 0.022(2) 0.1191(5) 0.040(5) Uiso 1 1 d
H13 H 0.5736(13) 0.613(2) -0.0176(5) 0.039(5) Uiso 1 1 d
H14 H 0.5707(14) 0.865(3) 0.0230(5) 0.049(5) Uiso 1 1 d
H15 H 0.6842(12) 0.881(2) 0.0813(5) 0.038(4) Uiso 1 1 d
H16 H 0.8042(12) 0.641(2) 0.0988(5) 0.032(4) Uiso 1 1 d
H17 H 0.6202(15) 0.300(2) -0.0258(5) 0.053(5) Uiso 1 1 d
H23 H 0.9423(13) 0.146(2) -0.0471(5) 0.046(5) Uiso 1 1 d
H24 H 1.1212(15) 0.193(2) -0.0243(5) 0.054(5) Uiso 1 1 d
H25 H 1.1701(16) 0.324(2) 0.0383(5) 0.052(5) Uiso 1 1 d
H26 H 1.0344(12) 0.403(2) 0.0757(5) 0.032(4) Uiso 1 1 d
H27 H 0.7563(14) 0.130(2) -0.0357(5) 0.048(5) Uiso 1 1 d
O21 O 0.81651(8) 0.86330(14) 0.16341(3) 0.0346(3) Uani 1 1 d
N21 N 0.66225(12) 1.00760(18) 0.16691(4) 0.0339(3) Uani 1 1 d
N22 N 0.69786(10) 0.74522(15) 0.20075(3) 0.0279(3) Uani 1 1 d
C30 C 0.72882(12) 0.87283(19) 0.17633(4) 0.0269(3) Uani 1 1 d
C31 C 0.59816(12) 0.75239(18) 0.21672(4) 0.0275(3) Uani 1 1 d
C32 C 0.59898(13) 0.78302(19) 0.25647(4) 0.0324(4) Uani 1 1 d
C33 C 0.49991(15) 0.7938(2) 0.27086(5) 0.0404(4) Uani 1 1 d
C34 C 0.40586(15) 0.7740(2) 0.24704(6) 0.0435(4) Uani 1 1 d
C35 C 0.40700(14) 0.7440(2) 0.20774(6) 0.0400(4) Uani 1 1 d
C36 C 0.50339(13) 0.7309(2) 0.19267(5) 0.0338(4) Uani 1 1 d
C37 C 0.69704(15) 0.8024(2) 0.28291(5) 0.0401(4) Uani 1 1 d
C41 C 0.76711(11) 0.59960(18) 0.21290(4) 0.0270(3) Uani 1 1 d
C42 C 0.81456(12) 0.5941(2) 0.25139(4) 0.0311(3) Uani 1 1 d
C43 C 0.88455(14) 0.4533(2) 0.26204(5) 0.0400(4) Uani 1 1 d
C44 C 0.90184(14) 0.3214(2) 0.23612(5) 0.0410(4) Uani 1 1 d
C45 C 0.85106(13) 0.3257(2) 0.19869(5) 0.0372(4) Uani 1 1 d
C46 C 0.78384(13) 0.4657(2) 0.18697(5) 0.0322(4) Uani 1 1 d
C47 C 0.79008(15) 0.7223(2) 0.28067(5) 0.0404(4) Uani 1 1 d
H21 H 0.5999(16) 1.013(3) 0.1761(5) 0.053(6) Uiso 1 1 d
H22 H 0.6816(14) 1.083(3) 0.1499(5) 0.046(5) Uiso 1 1 d
H33 H 0.5010(13) 0.815(2) 0.2990(5) 0.044(5) Uiso 1 1 d
H34 H 0.3375(16) 0.780(2) 0.2573(5) 0.055(5) Uiso 1 1 d
H35 H 0.3414(15) 0.734(2) 0.1907(5) 0.046(5) Uiso 1 1 d
H36 H 0.5069(13) 0.707(2) 0.1652(5) 0.041(5) Uiso 1 1 d
H37 H 0.6897(15) 0.873(3) 0.3062(6) 0.057(5) Uiso 1 1 d
H43 H 0.9190(14) 0.450(2) 0.2877(5) 0.049(5) Uiso 1 1 d
H44 H 0.9486(14) 0.232(2) 0.2440(5) 0.046(5) Uiso 1 1 d
H45 H 0.8640(13) 0.233(2) 0.1805(5) 0.042(5) Uiso 1 1 d
H46 H 0.7460(13) 0.473(2) 0.1601(5) 0.042(5) Uiso 1 1 d
H47 H 0.8464(15) 0.735(2) 0.3020(5) 0.049(5) Uiso 1 1 d
N1 N 0.51845(12) 0.4480(2) 0.09537(4) 0.0373(3) Uani 1 1 d
O1 O 0.22881(9) -0.22588(14) 0.11901(4) 0.0407(3) Uani 1 1 d
O2 O 0.11645(8) -0.00689(15) 0.12819(3) 0.0352(3) Uani 1 1 d
O3 O 0.41413(9) -0.15592(14) 0.09966(3) 0.0372(3) Uani 1 1 d
C1 C 0.21025(12) -0.06513(19) 0.11998(4) 0.0280(3) Uani 1 1 d
C2 C 0.28737(11) 0.06907(19) 0.11263(4) 0.0252(3) Uani 1 1 d
C3 C 0.38904(11) 0.01855(18) 0.10331(4) 0.0260(3) Uani 1 1 d
C4 C 0.46477(12) 0.14366(19) 0.09744(4) 0.0274(3) Uani 1 1 d
C5 C 0.44309(11) 0.32473(19) 0.10066(4) 0.0265(3) Uani 1 1 d
C6 C 0.34109(12) 0.3762(2) 0.10914(5) 0.0319(3) Uani 1 1 d
C7 C 0.26688(12) 0.2511(2) 0.11494(4) 0.0304(3) Uani 1 1 d
H1 H 0.5830(15) 0.413(2) 0.0935(5) 0.046(5) Uiso 1 1 d
H2 H 0.0763(16) -0.105(3) 0.1352(6) 0.060(6) Uiso 1 1 d
H3 H 0.3549(17) -0.215(3) 0.1059(6) 0.068(7) Uiso 1 1 d
H4 H 0.5342(13) 0.106(2) 0.0907(5) 0.038(4) Uiso 1 1 d
H6 H 0.3241(13) 0.502(2) 0.1117(5) 0.040(4) Uiso 1 1 d
H7 H 0.1977(13) 0.289(2) 0.1217(5) 0.037(4) Uiso 1 1 d
H10 H 0.5027(14) 0.559(3) 0.0961(5) 0.041(5) Uiso 1 1 d
O4 O 0.00023(10) 0.73072(15) 0.14772(4) 0.0442(3) Uani 1 1 d
C40 C 0.04872(17) 0.5708(3) 0.16213(7) 0.0501(5) Uani 1 1 d
H41 H -0.0620(18) 0.755(3) 0.1565(6) 0.070(7) Uiso 1 1 d
H401 H 0.0080(18) 0.467(3) 0.1504(6) 0.078(7) Uiso 1 1 d
H402 H 0.0461(18) 0.561(3) 0.1899(7) 0.086(8) Uiso 1 1 d
H403 H 0.1197(19) 0.568(3) 0.1546(6) 0.075(7) Uiso 1 1 d

loop_
_atom_site_aniso_label
_atom_site_aniso_U_11
_atom_site_aniso_U_22
_atom_site_aniso_U_33
_atom_site_aniso_U_23
_atom_site_aniso_U_13
_atom_site_aniso_U_12
O11 0.0264(6) 0.0309(6) 0.0341(6) 0.0089(4) 0.0112(5) 0.0032(4)
N11 0.0299(8) 0.0347(7) 0.0406(8) 0.0162(6) 0.0142(6) 0.0083(6)
N12 0.0248(6) 0.0275(6) 0.0278(6) 0.0064(5) 0.0089(5) 0.0042(5)
C10 0.0239(8) 0.0244(7) 0.0258(7) 0.0014(6) 0.0034(6) -0.0014(6)
C11 0.0211(7) 0.0259(7) 0.0263(7) 0.0052(6) 0.0086(6) 0.0000(6)
C12 0.0251(8) 0.0309(8) 0.0287(8) 0.0041(6) 0.0067(6) -0.0016(6)
C13 0.0281(8) 0.0440(10) 0.0318(9) 0.0091(7) 0.0019(7) 0.0037(7)
C14 0.0319(9) 0.0316(9) 0.0502(10) 0.0099(8) 0.0088(8) 0.0082(7)
C15 0.0316(9) 0.0266(8) 0.0467(10) -0.0015(7) 0.0120(7) 0.0004(7)
C16 0.0256(8) 0.0312(8) 0.0290(8) 0.0016(6) 0.0064(6) -0.0018(6)
C17 0.0335(9) 0.0421(9) 0.0323(9) -0.0033(7) 0.0017(7) -0.0040(7)
C21 0.0279(8) 0.0234(7) 0.0349(8) 0.0094(6) 0.0130(6) 0.0049(6)
C22 0.0402(9) 0.0227(7) 0.0361(8) 0.0046(6) 0.0137(7) 0.0029(6)
C23 0.0523(12) 0.0292(8) 0.0421(10) 0.0040(7) 0.0221(9) 0.0058(8)
C24 0.0453(11) 0.0342(9) 0.0552(12) 0.0143(8) 0.0308(9) 0.0090(8)
C25 0.0298(10) 0.0433(10) 0.0566(11) 0.0188(9) 0.0171(8) 0.0043(8)
C26 0.0290(9) 0.0384(9) 0.0396(10) 0.0100(8) 0.0096(7) 0.0023(7)
C27 0.0437(10) 0.0362(9) 0.0363(9) -0.0079(7) 0.0091(8) -0.0038(8)
O21 0.0342(6) 0.0311(6) 0.0414(6) 0.0113(5) 0.0167(5) 0.0058(5)
N21 0.0334(8) 0.0314(7) 0.0395(8) 0.0129(6) 0.0153(6) 0.0064(6)
N22 0.0289(7) 0.0268(6) 0.0295(7) 0.0063(5) 0.0097(5) 0.0030(5)
C30 0.0287(8) 0.0270(7) 0.0259(8) 0.0011(6) 0.0075(6) 0.0008(6)
C31 0.0299(8) 0.0227(7) 0.0320(8) 0.0047(6) 0.0120(6) 0.0011(6)
C32 0.0426(9) 0.0228(7) 0.0334(8) 0.0012(6) 0.0114(7) 0.0021(7)
C33 0.0553(12) 0.0309(9) 0.0395(10) 0.0018(7) 0.0242(9) 0.0067(8)
C34 0.0420(11) 0.0327(9) 0.0614(12) 0.0060(8) 0.0299(10) 0.0071(8)
C35 0.0300(9) 0.0333(9) 0.0580(11) 0.0050(8) 0.0104(8) 0.0027(7)
C36 0.0333(9) 0.0334(8) 0.0356(9) 0.0033(7) 0.0085(7) 0.0016(7)
C37 0.0562(12) 0.0336(9) 0.0301(9) -0.0049(7) 0.0035(8) 0.0049(8)
C41 0.0250(8) 0.0252(7) 0.0321(8) 0.0058(6) 0.0085(6) -0.0021(6)
C42 0.0294(8) 0.0281(8) 0.0355(9) 0.0046(6) 0.0031(7) -0.0025(6)
C43 0.0369(10) 0.0415(10) 0.0407(10) 0.0110(8) 0.0018(8) 0.0019(7)
C44 0.0360(10) 0.0334(9) 0.0556(11) 0.0133(8) 0.0131(8) 0.0108(8)
C45 0.0397(10) 0.0288(8) 0.0465(10) 0.0013(7) 0.0194(8) 0.0011(7)
C46 0.0338(9) 0.0321(8) 0.0330(9) 0.0029(7) 0.0133(7) -0.0011(7)
C47 0.0489(11) 0.0362(9) 0.0335(9) -0.0018(7) -0.0064(8) 0.0003(8)
N1 0.0281(8) 0.0279(8) 0.0574(10) 0.0045(6) 0.0117(7) 0.0004(6)
O1 0.0344(6) 0.0259(6) 0.0647(8) 0.0027(5) 0.0171(6) 0.0004(5)
O2 0.0252(6) 0.0321(6) 0.0504(7) 0.0051(5) 0.0129(5) 0.0026(5)
O3 0.0300(6) 0.0237(6) 0.0598(8) -0.0009(5) 0.0131(5) 0.0045(5)
C1 0.0273(8) 0.0282(8) 0.0285(8) 0.0022(6) 0.0040(6) 0.0047(6)
C2 0.0227(7) 0.0270(7) 0.0262(7) 0.0013(6) 0.0036(6) 0.0037(6)
C3 0.0265(8) 0.0239(7) 0.0275(8) 0.0010(6) 0.0028(6) 0.0061(6)
C4 0.0222(8) 0.0299(8) 0.0304(8) 0.0003(6) 0.0047(6) 0.0036(6)
C5 0.0267(8) 0.0280(8) 0.0248(7) 0.0023(6) 0.0033(6) 0.0006(6)
C6 0.0298(8) 0.0237(8) 0.0434(9) 0.0005(7) 0.0098(7) 0.0036(6)
C7 0.0245(8) 0.0306(8) 0.0373(9) 0.0021(7) 0.0083(7) 0.0071(6)
O4 0.0291(7) 0.0402(7) 0.0659(8) 0.0136(6) 0.0159(6) 0.0036(5)
C40 0.0454(12) 0.0346(10) 0.0745(15) 0.0086(10) 0.0249(11) 0.0036(9)

loop_
_atom_type_symbol
_atom_type_description
_atom_type_scat_dispersion_real
_atom_type_scat_dispersion_imag
_atom_type_scat_source
C C 0.0033 0.0016 'International Tables Vol C Tables 4.2.6.8 and 6.1.1.4'
H H 0.0000 0.0000 'International Tables Vol C Tables 4.2.6.8 and 6.1.1.4'
N N 0.0061 0.0033 'International Tables Vol C Tables 4.2.6.8 and 6.1.1.4'
O O 0.0106 0.0060 'International Tables Vol C Tables 4.2.6.8 and 6.1.1.4'

loop_
_geom_angle_atom_site_label_1
_geom_angle_atom_site_label_2
_geom_angle_atom_site_label_3
_geom_angle
C10 N11 H11 123.0(12)
C10 N11 H12 117.3(11)
H11 N11 H12 119.4(16)
C10 N12 C11 119.19(11)
C10 N12 C21 122.25(11)
C11 N12 C21 117.11(11)
O11 C10 N11 121.81(13)
O11 C10 N12 120.88(12)
N11 C10 N12 117.30(13)
C16 C11 C12 121.03(13)
C16 C11 N12 119.60(13)
C12 C11 N12 119.37(12)
C11 C12 C13 117.40(14)
C11 C12 C17 122.50(13)
C13 C12 C17 120.10(14)
C14 C13 C12 121.43(15)
C14 C13 H13 120.8(10)
C12 C13 H13 117.8(10)
C13 C14 C15 120.27(15)
C13 C14 H14 120.5(10)
C15 C14 H14 119.2(10)
C16 C15 C14 119.60(15)
C16 C15 H15 121.1(9)
C14 C15 H15 119.3(9)
C15 C16 C11 120.26(15)
C15 C16 H16 121.1(9)
C11 C16 H16 118.6(9)
C27 C17 C12 127.45(16)
C27 C17 H17 116.0(11)
C12 C17 H17 116.2(11)
C26 C21 C22 121.24(14)
C26 C21 N12 120.16(14)
C22 C21 N12 118.60(13)
C21 C22 C23 117.38(15)
C21 C22 C27 122.62(14)
C23 C22 C27 119.96(15)
C24 C23 C22 121.33(17)
C24 C23 H23 120.9(10)
C22 C23 H23 117.7(10)
C25 C24 C23 120.38(16)
C25 C24 H24 121.4(11)
C23 C24 H24 118.2(11)
C24 C25 C26 119.74(17)
C24 C25 H25 122.0(11)
C26 C25 H25 118.3(11)
C21 C26 C25 119.85(17)
C21 C26 H26 119.5(9)
C25 C26 H26 120.6(9)
C17 C27 C22 127.13(16)
C17 C27 H27 116.2(10)
C22 C27 H27 116.0(10)
C30 N21 H21 120.6(12)
C30 N21 H22 116.2(12)
H21 N21 H22 123.0(17)
C30 N22 C41 120.56(12)
C30 N22 C31 122.74(12)
C41 N22 C31 116.65(11)
O21 C30 N21 121.24(13)
O21 C30 N22 120.95(13)
N21 C30 N22 117.81(13)
C36 C31 C32 121.18(14)
C36 C31 N22 119.97(13)
C32 C31 N22 118.84(14)
C31 C32 C33 117.23(15)
C31 C32 C37 122.88(14)
C33 C32 C37 119.89(15)
C34 C33 C32 121.70(16)
C34 C33 H33 121.4(10)
C32 C33 H33 116.9(10)
C33 C34 C35 120.05(16)
C33 C34 H34 121.3(11)
C35 C34 H34 118.7(11)
C34 C35 C36 119.71(17)
C34 C35 H35 120.6(11)
C36 C35 H35 119.7(11)
C35 C36 C31 120.11(16)
C35 C36 H36 121.7(10)
C31 C36 H36 118.2(10)
C47 C37 C32 127.49(16)
C47 C37 H37 117.7(11)
C32 C37 H37 114.5(11)
C46 C41 C42 121.18(14)
C46 C41 N22 120.04(14)
C42 C41 N22 118.75(13)
C41 C42 C43 117.38(14)
C41 C42 C47 122.83(14)
C43 C42 C47 119.71(15)
C44 C43 C42 121.23(17)
C44 C43 H43 120.3(11)
C42 C43 H43 118.4(11)
C43 C44 C45 120.43(16)
C43 C44 H44 118.9(11)
C45 C44 H44 120.7(11)
C44 C45 C46 119.72(16)
C44 C45 H45 119.9(10)
C46 C45 H45 120.3(10)
C41 C46 C45 119.96(16)
C41 C46 H46 118.1(10)
C45 C46 H46 121.9(10)
C37 C47 C42 126.93(16)
C37 C47 H47 119.0(11)
C42 C47 H47 113.5(11)
C5 N1 H1 118.8(12)
C5 N1 H10 119.4(12)
H1 N1 H10 121.5(17)
C1 O2 H2 108.6(12)
C3 O3 H3 103.8(13)
O1 C1 O2 120.51(14)
O1 C1 C2 123.03(13)
O2 C1 C2 116.46(13)
C7 C2 C3 117.13(13)
C7 C2 C1 122.70(13)
C3 C2 C1 120.17(13)
O3 C3 C4 118.21(13)
O3 C3 C2 120.61(13)
C4 C3 C2 121.18(13)
C3 C4 C5 120.60(14)
C3 C4 H4 119.9(10)
C5 C4 H4 119.4(10)
N1 C5 C4 120.52(14)
N1 C5 C6 120.96(14)
C4 C5 C6 118.52(13)
C7 C6 C5 120.30(14)
C7 C6 H6 119.6(10)
C5 C6 H6 120.1(10)
C6 C7 C2 122.24(14)
C6 C7 H7 119.3(10)
C2 C7 H7 118.4(10)
C40 O4 H41 114.6(14)
O4 C40 H401 110.1(13)
O4 C40 H402 110.7(14)
H401 C40 H402 105.4(19)
O4 C40 H403 107.6(13)
H401 C40 H403 108.8(18)
H402 C40 H403 114.2(19)

loop_
_geom_bond_atom_site_label_1
_geom_bond_atom_site_label_2
_geom_bond_distance
O11 C10 1.2414(16)
N11 C10 1.3419(19)
N11 H11 0.881(19)
N11 H12 0.909(18)
N12 C10 1.3674(17)
N12 C11 1.4359(18)
N12 C21 1.4376(18)
C11 C16 1.385(2)
C11 C12 1.398(2)
C12 C13 1.401(2)
C12 C17 1.462(2)
C13 C14 1.372(2)
C13 H13 0.969(17)
C14 C15 1.384(2)
C14 H14 0.971(19)
C15 C16 1.379(2)
C15 H15 0.984(17)
C16 H16 0.971(16)
C17 C27 1.337(2)
C17 H17 0.990(19)
C21 C26 1.382(2)
C21 C22 1.397(2)
C22 C23 1.400(2)
C22 C27 1.457(2)
C23 C24 1.376(3)
C23 H23 0.973(18)
C24 C25 1.374(3)
C24 H24 0.965(19)
C25 C26 1.390(2)
C25 H25 0.984(19)
C26 H26 0.964(16)
C27 H27 0.974(18)
O21 C30 1.2461(17)
N21 C30 1.3333(19)
N21 H21 0.89(2)
N21 H22 0.875(19)
N22 C30 1.3678(18)
N22 C41 1.4342(18)
N22 C31 1.4367(18)
C31 C36 1.386(2)
C31 C32 1.396(2)
C32 C33 1.405(2)
C32 C37 1.459(2)
C33 C34 1.373(3)
C33 H33 0.988(17)
C34 C35 1.383(3)
C34 H34 0.973(19)
C35 C36 1.385(2)
C35 H35 0.963(18)
C36 H36 0.976(17)
C37 C47 1.332(2)
C37 H37 0.983(19)
C41 C46 1.383(2)
C41 C42 1.398(2)
C42 C43 1.402(2)
C42 C47 1.460(2)
C43 C44 1.373(3)
C43 H43 0.945(18)
C44 C45 1.379(3)
C44 H44 0.916(18)
C45 C46 1.384(2)
C45 H45 0.968(17)
C46 H46 0.999(17)
C47 H47 0.968(19)
N1 C5 1.3576(19)
N1 H1 0.868(19)
N1 H10 0.859(19)
O1 C1 1.2331(17)
O2 C1 1.3266(17)
O2 H2 0.94(2)
O3 C3 1.3598(17)
O3 H3 0.92(2)
C1 C2 1.447(2)
C2 C7 1.398(2)
C2 C3 1.4143(19)
C3 C4 1.375(2)
C4 C5 1.397(2)
C4 H4 0.977(17)
C5 C6 1.411(2)
C6 C7 1.361(2)
C6 H6 0.978(17)
C7 H7 0.974(17)
O4 C40 1.415(2)
O4 H41 0.90(2)
C40 H401 1.00(2)
C40 H402 0.97(2)
C40 H403 0.96(2)

loop_
_geom_hbond_atom_site_label_D
_geom_hbond_atom_site_label_H
_geom_hbond_atom_site_label_A
_geom_hbond_distance_DH
_geom_hbond_distance_HA
_geom_hbond_distance_DA
_geom_hbond_angle_DHA
_geom_hbond_site_symmetry_A
O2 H2 O4 0.94(2) 1.66(2) 2.5982(16) 176.7(19) 1_545
O3 H3 O1 0.92(2) 1.71(2) 2.5673(16) 153.9(19) .
N1 H1 O11 0.868(19) 2.17(2) 2.9849(19) 156.0(16) .
N1 H10 O3 0.859(19) 2.430(19) 3.2692(19) 165.7(15) 1_565
N11 H12 O21 0.909(18) 2.077(19) 2.9843(17) 175.2(15) 1_545
N21 H22 O11 0.875(19) 2.07(2) 2.9408(17) 174.7(17) 1_565
O4 H41 O21 0.90(2) 1.78(2) 2.6434(16) 161(2) 1_455

loop_
_geom_torsion_atom_site_label_1
_geom_torsion_atom_site_label_2
_geom_torsion_atom_site_label_3
_geom_torsion_atom_site_label_4
_geom_torsion
C11 N12 C10 O11 -0.4(2)
C21 N12 C10 O11 -166.20(13)
C11 N12 C10 N11 -179.84(13)
C21 N12 C10 N11 14.3(2)
C10 N12 C11 C16 77.53(17)
C21 N12 C11 C16 -115.91(15)
C10 N12 C11 C12 -102.35(15)
C21 N12 C11 C12 64.21(17)
C16 C11 C12 C13 0.4(2)
N12 C11 C12 C13 -179.72(12)
C16 C11 C12 C17 -179.16(14)
N12 C11 C12 C17 0.7(2)
C11 C12 C13 C14 -0.1(2)
C17 C12 C13 C14 179.45(15)
C12 C13 C14 C15 -0.7(2)
C13 C14 C15 C16 1.2(2)
C14 C15 C16 C11 -0.9(2)
C12 C11 C16 C15 0.1(2)
N12 C11 C16 C15 -179.76(13)
C11 C12 C17 C27 -33.2(2)
C13 C12 C17 C27 147.21(17)
C10 N12 C21 C26 -82.32(18)
C11 N12 C21 C26 111.56(15)
C10 N12 C21 C22 96.78(16)
C11 N12 C21 C22 -69.33(17)
C26 C21 C22 C23 3.4(2)
N12 C21 C22 C23 -175.74(13)
C26 C21 C22 C27 -174.30(15)
N12 C21 C22 C27 6.6(2)
C21 C22 C23 C24 -1.6(2)
C27 C22 C23 C24 176.11(15)
C22 C23 C24 C25 -0.6(2)
C23 C24 C25 C26 1.1(2)
C22 C21 C26 C25 -2.9(2)
N12 C21 C26 C25 176.15(13)
C24 C25 C26 C21 0.7(2)
C12 C17 C27 C22 -2.9(3)
C21 C22 C27 C17 33.1(3)
C23 C22 C27 C17 -144.50(17)
C41 N22 C30 O21 1.7(2)
C31 N22 C30 O21 179.11(13)
C41 N22 C30 N21 -178.17(13)
C31 N22 C30 N21 -0.7(2)
C30 N22 C31 C36 68.22(19)
C41 N22 C31 C36 -114.24(15)
C30 N22 C31 C32 -111.11(16)
C41 N22 C31 C32 66.43(17)
C36 C31 C32 C33 -1.0(2)
N22 C31 C32 C33 178.36(13)
C36 C31 C32 C37 178.61(14)
N22 C31 C32 C37 -2.1(2)
C31 C32 C33 C34 0.4(2)
C37 C32 C33 C34 -179.15(15)
C32 C33 C34 C35 -0.5(2)
C33 C34 C35 C36 1.1(2)
C34 C35 C36 C31 -1.6(2)
C32 C31 C36 C35 1.6(2)
N22 C31 C36 C35 -177.73(13)
C31 C32 C37 C47 -32.9(3)
C33 C32 C37 C47 146.63(18)
C30 N22 C41 C46 -72.61(18)
C31 N22 C41 C46 109.79(15)
C30 N22 C41 C42 108.98(16)
C31 N22 C41 C42 -68.61(17)
C46 C41 C42 C43 3.7(2)
N22 C41 C42 C43 -177.95(13)
C46 C41 C42 C47 -173.25(15)
N22 C41 C42 C47 5.1(2)
C41 C42 C43 C44 -3.0(2)
C47 C42 C43 C44 174.00(16)
C42 C43 C44 C45 0.6(3)
C43 C44 C45 C46 1.2(2)
C42 C41 C46 C45 -1.9(2)
N22 C41 C46 C45 179.71(13)
C44 C45 C46 C41 -0.6(2)
C32 C37 C47 C42 -1.0(3)
C41 C42 C47 C37 32.6(3)
C43 C42 C47 C37 -144.20(18)
O1 C1 C2 C7 -178.02(15)
O2 C1 C2 C7 1.7(2)
O1 C1 C2 C3 0.9(2)
O2 C1 C2 C3 -179.41(13)
C7 C2 C3 O3 -178.50(13)
C1 C2 C3 O3 2.6(2)
C7 C2 C3 C4 1.1(2)
C1 C2 C3 C4 -177.88(13)
O3 C3 C4 C5 179.73(13)
C2 C3 C4 C5 0.2(2)
C3 C4 C5 N1 179.11(14)
C3 C4 C5 C6 -1.5(2)
N1 C5 C6 C7 -179.03(15)
C4 C5 C6 C7 1.6(2)
C5 C6 C7 C2 -0.3(2)
C3 C2 C7 C6 -1.0(2)
C1 C2 C7 C6 177.94(14)
